data_4061158
_journal_name_full Organometallics
_journal_paper_doi 10.1021/om0495675
_journal_year 2004
_chemical_formula_sum 'C44 H70 O2 Si4 Zr'
_chemical_formula_weight 834.58
_space_group_IT_number 9
_symmetry_cell_setting monoclinic
_symmetry_space_group_name_Hall 'C -2yc'
_symmetry_space_group_name_H-M 'C 1 c 1'
_cell_angle_alpha 90.00
_cell_angle_beta 96.702(1)
_cell_angle_gamma 90.00
_cell_formula_units_Z 4
_cell_length_a 20.7006(9)
_cell_length_b 9.3584(4)
_cell_length_c 23.7365(11)
_cell_measurement_temperature 173(2)
_cell_volume 4566.9(3)
_diffrn_ambient_temperature 173(2)
_exptl_crystal_density_diffrn 1.214
_cod_depositor_comments
;
The following automatic conversions were performed:
'_symmetry_cell_setting' value 'Monoclinic' changed to 'monoclinic'
according to '/home/saulius/struct/CIF-dictionaries/cif_core.dic'
dictionary named 'cif_core.dic' version 2.4.1 from 2010-06-29.

Automatic conversion script
Id: cif_fix_enum 1527 2010-12-29 10:47:43Z saulius 
;
_cod_original_sg_symbol_H-M 'C c'
_cod_database_code 4061158

loop_
_symmetry_equiv_pos_as_xyz
'x, y, z'
'x, -y, z+1/2'
'x+1/2, y+1/2, z'
'x+1/2, -y+1/2, z+1/2'

loop_
_atom_site_label
_atom_site_type_symbol
_atom_site_fract_x
_atom_site_fract_y
_atom_site_fract_z
_atom_site_U_iso_or_equiv
_atom_site_adp_type
_atom_site_occupancy
_atom_site_symmetry_multiplicity
_atom_site_calc_flag
_atom_site_refinement_flags
_atom_site_disorder_assembly
_atom_site_disorder_group
Zr1 Zr 0.35438(7) 0.30105(2) 0.05126(7) 0.01691(7) Uani 1 1 d . . .
Si1 Si 0.18438(11) 0.3600(3) 0.12787(11) 0.0245(6) Uani 1 1 d . . .
Si2 Si 0.45479(11) 0.3041(3) 0.20876(11) 0.0255(7) Uani 1 1 d . . .
Si3 Si 0.52463(11) 0.3583(3) -0.02507(10) 0.0210(6) Uani 1 1 d . . .
Si4 Si 0.25458(11) 0.3074(3) -0.10486(10) 0.0226(6) Uani 1 1 d . . .
O1 O 0.2517(4) 0.5684(7) 0.0188(3) 0.0342(17) Uani 1 1 d . . .
O2 O 0.4586(4) 0.5627(8) 0.0861(3) 0.0407(19) Uani 1 1 d . . .
C1 C 0.2672(4) 0.2938(8) 0.1212(4) 0.0178(18) Uiso 1 1 d . . .
C2 C 0.3252(4) 0.3647(8) 0.1490(3) 0.0105(13) Uiso 1 1 d . . .
H2A H 0.3261 0.4636 0.1650 0.013 Uiso 1 1 calc R . .
C3 C 0.3780(4) 0.2667(10) 0.1568(4) 0.0171(16) Uani 1 1 d . . .
C4 C 0.3566(4) 0.1332(9) 0.1360(4) 0.0216(19) Uani 1 1 d . . .
C5 C 0.2900(4) 0.1428(7) 0.1116(4) 0.0178(17) Uani 1 1 d . . .
C6 C 0.3266(4) 0.2669(9) -0.0563(4) 0.0208(18) Uani 1 1 d . . .
C7 C 0.3544(4) 0.1282(9) -0.0326(4) 0.022(2) Uani 1 1 d . . .
C8 C 0.4225(4) 0.1517(9) -0.0118(4) 0.0235(18) Uani 1 1 d . . .
C9 C 0.4392(4) 0.2897(9) -0.0173(4) 0.020(2) Uani 1 1 d . . .
C10 C 0.3832(4) 0.3570(10) -0.0437(4) 0.027(2) Uani 1 1 d . . .
H10A H 0.3842 0.4575 -0.0578 0.032 Uiso 1 1 calc R . .
C11 C 0.3829(5) -0.0084(11) 0.1354(4) 0.031(2) Uani 1 1 d . . .
H11A H 0.4271 -0.0231 0.1501 0.038 Uiso 1 1 calc R . .
C12 C 0.3481(5) -0.1201(11) 0.1150(5) 0.045(3) Uani 1 1 d . . .
H12A H 0.3687 -0.2106 0.1142 0.053 Uiso 1 1 calc R . .
C13 C 0.2866(5) -0.1097(10) 0.0959(5) 0.045(3) Uani 1 1 d . . .
H13A H 0.2626 -0.1945 0.0860 0.055 Uiso 1 1 calc R . .
C14 C 0.2527(4) 0.0305(9) 0.0891(4) 0.036(2) Uani 1 1 d . . .
H14A H 0.2096 0.0414 0.0710 0.043 Uiso 1 1 calc R . .
C15 C 0.3225(5) -0.0078(9) -0.0338(5) 0.031(2) Uani 1 1 d . . .
H15A H 0.2774 -0.0186 -0.0459 0.037 Uiso 1 1 calc R . .
C16 C 0.3625(6) -0.1236(9) -0.0159(4) 0.034(2) Uani 1 1 d . . .
H16A H 0.3458 -0.2180 -0.0201 0.041 Uiso 1 1 calc R . .
C17 C 0.4307(5) -0.1009(10) 0.0094(5) 0.0296(18) Uani 1 1 d . . .
H17A H 0.4553 -0.1801 0.0250 0.036 Uiso 1 1 calc R . .
C18 C 0.4565(4) 0.0206(8) 0.0108(4) 0.027(2) Uani 1 1 d . . .
H18A H 0.5004 0.0291 0.0273 0.032 Uiso 1 1 calc R . .
C19 C 0.2842(5) 0.4739(9) 0.0296(4) 0.0203(18) Uani 1 1 d . . .
C20 C 0.4210(5) 0.4702(11) 0.0753(4) 0.027(2) Uani 1 1 d . . .
C21 C 0.1895(4) 0.5562(6) 0.1419(4) 0.024(2) Uani 1 1 d . . .
H21A H 0.2004(5) 0.5948(14) 0.1159(9) 0.031 Uiso 1 1 calc R . .
H21B H 0.2145(9) 0.5705(8) 0.1681(9) 0.031 Uiso 1 1 calc R . .
H21C H 0.1559(12) 0.5844(11) 0.1476(4) 0.031 Uiso 1 1 calc R . .
C22 C 0.1224(4) 0.3243(13) 0.0652(4) 0.040(3) Uani 1 1 d . . .
H22A H 0.1335(5) 0.389(2) 0.0292(11) 0.052 Uiso 1 1 calc R . .
H22B H 0.0741(14) 0.3521(15) 0.0759(5) 0.052 Uiso 1 1 calc R . .
H22C H 0.1234(4) 0.211(3) 0.0540(5) 0.052 Uiso 1 1 calc R . .
C23 C 0.1547(5) 0.2678(11) 0.1937(4) 0.027(2) Uani 1 1 d . . .
C24 C 0.0973(5) 0.3481(12) 0.2090(5) 0.050(3) Uani 1 1 d . . .
H24A H 0.0602(17) 0.3470(12) 0.1743(16) 0.065 Uiso 1 1 calc R . .
H24B H 0.1110(7) 0.455(5) 0.2190(6) 0.065 Uiso 1 1 calc R . .
H24C H 0.0800(9) 0.300(2) 0.2447(16) 0.065 Uiso 1 1 calc R . .
C25 C 0.2120(4) 0.2757(11) 0.2427(3) 0.036(2) Uani 1 1 d . . .
H25A H 0.1973(8) 0.232(2) 0.2792(16) 0.047 Uiso 1 1 calc R . .
H25B H 0.2253(7) 0.381(5) 0.2500(5) 0.047 Uiso 1 1 calc R . .
H25C H 0.2513(17) 0.219(3) 0.2314(6) 0.047 Uiso 1 1 calc R . .
C26 C 0.1356(5) 0.1093(11) 0.1826(6) 0.049(3) Uani 1 1 d . . .
H26A H 0.1167(8) 0.0636(17) 0.2211(13) 0.064 Uiso 1 1 calc R . .
H26B H 0.1793(14) 0.047(2) 0.1732(6) 0.064 Uiso 1 1 calc R . .
H26C H 0.0969(13) 0.1025(11) 0.1455(13) 0.064 Uiso 1 1 calc R . .
C27 C 0.4623(4) 0.5035(8) 0.2199(4) 0.031(2) Uani 1 1 d . . .
H27A H 0.4880(10) 0.5189(10) 0.2449(10) 0.040 Uiso 1 1 calc R . .
H27B H 0.4296(13) 0.5339(13) 0.2260(4) 0.040 Uiso 1 1 calc R . .
H27C H 0.4724(6) 0.5385(15) 0.1931(11) 0.040 Uiso 1 1 calc R . .
C28 C 0.5277(4) 0.2352(11) 0.1782(5) 0.059(3) Uani 1 1 d . . .
H28A H 0.5294(4) 0.270(3) 0.148(2) 0.077 Uiso 1 1 calc R . .
H28B H 0.5251(4) 0.151(6) 0.1751(5) 0.077 Uiso 1 1 calc R . .
H28C H 0.559(2) 0.2550(18) 0.1986(15) 0.077 Uiso 1 1 calc R . .
C29 C 0.4470(5) 0.2140(11) 0.2795(4) 0.027(2) Uani 1 1 d . . .
C30 C 0.3935(5) 0.2863(13) 0.3081(5) 0.050(3) Uani 1 1 d . . .
H30A H 0.355(2) 0.2793(14) 0.2853(14) 0.065 Uiso 1 1 calc R . .
H30B H 0.4036(7) 0.380(5) 0.3142(6) 0.065 Uiso 1 1 calc R . .
H30C H 0.3898(6) 0.243(3) 0.342(2) 0.065 Uiso 1 1 calc R . .
C31 C 0.5151(4) 0.2359(13) 0.3184(4) 0.045(3) Uani 1 1 d . . .
H31A H 0.5113(5) 0.2098(19) 0.3524(16) 0.059 Uiso 1 1 calc R . .
H31B H 0.5260(7) 0.324(4) 0.3182(4) 0.059 Uiso 1 1 calc R . .
H31C H 0.5444(14) 0.185(3) 0.3054(8) 0.059 Uiso 1 1 calc R . .
C32 C 0.4361(6) 0.0606(11) 0.2724(5) 0.046(3) Uani 1 1 d . . .
H32A H 0.4332(6) 0.019(2) 0.3079(17) 0.060 Uiso 1 1 calc R . .
H32B H 0.4709(18) 0.020(2) 0.2561(10) 0.060 Uiso 1 1 calc R . .
H32C H 0.3972(19) 0.0449(14) 0.2487(13) 0.060 Uiso 1 1 calc R . .
C33 C 0.5841(4) 0.3297(12) 0.0380(4) 0.046(3) Uani 1 1 d . . .
H33A H 0.5744(6) 0.373(2) 0.0624(11) 0.060 Uiso 1 1 calc R . .
H33B H 0.6174(14) 0.3529(15) 0.0315(5) 0.060 Uiso 1 1 calc R . .
H33C H 0.5849(4) 0.252(3) 0.0457(5) 0.060 Uiso 1 1 calc R . .
C34 C 0.5174(5) 0.5532(10) -0.0396(5) 0.049(3) Uani 1 1 d . . .
H34A H 0.4805(11) 0.5719(11) -0.0781(12) 0.064 Uiso 1 1 calc R . .
H34B H 0.5664(14) 0.5971(15) -0.0481(6) 0.064 Uiso 1 1 calc R . .
H34C H 0.5008(7) 0.6095(18) -0.0015(11) 0.064 Uiso 1 1 calc R . .
C35 C 0.5527(5) 0.2676(11) -0.0877(5) 0.030(2) Uani 1 1 d . . .
C36 C 0.5695(5) 0.1116(11) -0.0772(5) 0.045(3) Uani 1 1 d . . .
H36A H 0.5368(14) 0.068(2) -0.0693(6) 0.058 Uiso 1 1 calc R . .
H36B H 0.5988(13) 0.1048(11) -0.0504(12) 0.058 Uiso 1 1 calc R . .
H36C H 0.5819(7) 0.0764(17) -0.1061(12) 0.058 Uiso 1 1 calc R . .
C37 C 0.6160(5) 0.3416(10) -0.1060(5) 0.054(3) Uani 1 1 d . . .
H37A H 0.6287(8) 0.296(3) -0.1346(16) 0.071 Uiso 1 1 calc R . .
H37B H 0.6467(17) 0.3398(10) -0.0778(16) 0.071 Uiso 1 1 calc R . .
H37C H 0.6073(7) 0.430(5) -0.1157(7) 0.071 Uiso 1 1 calc R . .
C38 C 0.5029(5) 0.2752(12) -0.1383(4) 0.059(3) Uani 1 1 d . . .
H38A H 0.4878(9) 0.369(5) -0.1431(5) 0.077 Uiso 1 1 calc R . .
H38B H 0.4681(18) 0.215(3) -0.1330(5) 0.077 Uiso 1 1 calc R . .
H38C H 0.5215(12) 0.2465(18) -0.1705(18) 0.077 Uiso 1 1 calc R . .
C39 C 0.2489(5) 0.5006(11) -0.1182(4) 0.042(3) Uani 1 1 d . . .
H39A H 0.2348(6) 0.5548(19) -0.0806(12) 0.055 Uiso 1 1 calc R . .
H39B H 0.2122(12) 0.5212(12) -0.1544(11) 0.055 Uiso 1 1 calc R . .
H39C H 0.2961(14) 0.5410(16) -0.1275(5) 0.055 Uiso 1 1 calc R . .
C40 C 0.1796(4) 0.2399(9) -0.0763(3) 0.0289(19) Uani 1 1 d . . .
H40A H 0.1820(4) 0.138(5) -0.0724(4) 0.038 Uiso 1 1 calc R . .
H40B H 0.1421(17) 0.2646(14) -0.1019(12) 0.038 Uiso 1 1 calc R . .
H40C H 0.1763(4) 0.282(2) -0.0401(16) 0.038 Uiso 1 1 calc R . .
C41 C 0.2605(5) 0.2250(11) -0.1775(5) 0.031(2) Uani 1 1 d . . .
C42 C 0.2785(6) 0.0572(11) -0.1748(5) 0.042(2) Uani 1 1 d . . .
H42A H 0.2441(16) 0.003(3) -0.1565(9) 0.055 Uiso 1 1 calc R . .
H42B H 0.322(2) 0.0433(13) -0.1517(11) 0.055 Uiso 1 1 calc R . .
H42C H 0.2803(6) 0.020(2) -0.2146(18) 0.055 Uiso 1 1 calc R . .
C43 C 0.3131(4) 0.2967(11) -0.2081(4) 0.035(2) Uani 1 1 d . . .
H43A H 0.3160(4) 0.247(3) -0.2450(18) 0.045 Uiso 1 1 calc R . .
H43B H 0.356(2) 0.2901(12) -0.1840(12) 0.045 Uiso 1 1 calc R . .
H43C H 0.3016(7) 0.399(5) -0.2152(6) 0.045 Uiso 1 1 calc R . .
C44 C 0.1985(5) 0.2384(12) -0.2143(4) 0.041(3) Uani 1 1 d . . .
H44A H 0.1851(7) 0.350(4) -0.2185(4) 0.053 Uiso 1 1 calc R . .
H44B H 0.1609(15) 0.180(3) -0.1958(8) 0.053 Uiso 1 1 calc R . .
H44C H 0.2038(5) 0.195(2) -0.2557(16) 0.053 Uiso 1 1 calc R . .

loop_
_atom_site_aniso_label
_atom_site_aniso_U_11
_atom_site_aniso_U_22
_atom_site_aniso_U_33
_atom_site_aniso_U_23
_atom_site_aniso_U_13
_atom_site_aniso_U_12
Zr1 0.01437(12) 0.01708(11) 0.01954(15) -0.0018(5) 0.00302(10) 0.0012(4)
Si1 0.0150(13) 0.0308(14) 0.0280(16) 0.0081(12) 0.0041(12) 0.0069(10)
Si2 0.0114(12) 0.0293(14) 0.0341(16) -0.0014(11) -0.0045(10) 0.0013(10)
Si3 0.0159(13) 0.0270(13) 0.0209(15) 0.0018(11) 0.0061(11) 0.0027(10)
Si4 0.0209(13) 0.0362(14) 0.0121(12) -0.0070(10) 0.0080(10) -0.0023(10)
O1 0.045(4) 0.027(3) 0.032(4) 0.002(3) 0.011(3) 0.021(3)
O2 0.047(5) 0.048(4) 0.026(4) -0.005(3) 0.003(3) -0.022(3)
C3 0.011(3) 0.030(4) 0.010(3) 0.003(3) -0.001(3) -0.002(3)
C4 0.016(4) 0.026(4) 0.023(5) 0.012(3) 0.004(3) 0.012(3)
C5 0.026(4) 0.005(2) 0.024(4) 0.001(2) 0.013(3) 0.005(2)
C6 0.022(4) 0.015(3) 0.026(4) 0.000(3) 0.008(3) -0.006(3)
C7 0.031(5) 0.018(3) 0.018(4) 0.005(3) 0.009(3) 0.008(3)
C8 0.013(3) 0.039(4) 0.019(4) 0.000(3) 0.008(3) 0.009(3)
C9 0.013(2) 0.025(3) 0.023(3) -0.0007(16) 0.0096(16) -0.0005(14)
C10 0.029(3) 0.026(3) 0.027(3) 0.0018(18) 0.0111(18) -0.0022(16)
C11 0.031(5) 0.041(5) 0.024(5) 0.006(4) 0.007(4) 0.011(4)
C12 0.045(6) 0.028(4) 0.065(7) 0.004(4) 0.026(5) 0.014(4)
C13 0.068(7) 0.015(3) 0.060(7) -0.009(3) 0.031(5) -0.009(3)
C14 0.028(4) 0.033(4) 0.050(5) 0.014(3) 0.018(4) 0.008(3)
C15 0.039(5) 0.014(3) 0.041(6) -0.006(4) 0.011(4) -0.010(3)
C16 0.063(7) 0.010(3) 0.032(5) -0.006(3) 0.017(4) 0.001(3)
C17 0.025(3) 0.026(4) 0.040(5) 0.001(3) 0.010(3) 0.011(2)
C18 0.032(4) 0.022(3) 0.027(4) 0.011(3) 0.009(3) 0.024(3)
C19 0.022(4) 0.023(4) 0.017(4) 0.004(3) 0.007(3) 0.003(3)
C20 0.031(5) 0.032(4) 0.021(4) 0.007(3) 0.008(4) 0.000(3)
C21 0.032(5) 0.009(2) 0.032(5) 0.003(3) 0.016(4) 0.009(3)
C22 0.019(4) 0.073(7) 0.024(4) -0.007(5) -0.016(3) 0.003(4)
C23 0.026(5) 0.034(5) 0.023(4) 0.009(4) 0.011(4) -0.001(4)
C24 0.041(5) 0.071(6) 0.042(6) 0.007(5) 0.024(4) -0.008(4)
C25 0.032(3) 0.058(5) 0.015(3) 0.007(3) -0.007(3) 0.012(3)
C26 0.043(6) 0.028(4) 0.081(9) 0.003(5) 0.027(6) -0.005(4)
C27 0.035(5) 0.022(3) 0.035(5) 0.001(3) 0.001(4) -0.019(3)
C28 0.023(5) 0.088(7) 0.065(7) 0.024(6) 0.001(4) -0.013(4)
C29 0.019(4) 0.047(5) 0.014(4) 0.010(4) 0.000(3) 0.009(3)
C30 0.049(5) 0.067(6) 0.032(5) 0.001(4) -0.003(4) -0.008(4)
C31 0.019(3) 0.076(7) 0.034(5) 0.011(5) -0.021(3) 0.010(4)
C32 0.055(5) 0.052(5) 0.032(5) 0.028(4) 0.008(4) 0.007(4)
C33 0.031(5) 0.054(5) 0.058(6) -0.007(5) 0.022(4) -0.003(4)
C34 0.032(5) 0.066(6) 0.053(7) -0.009(5) 0.019(5) -0.011(4)
C35 0.020(4) 0.032(5) 0.040(6) 0.003(4) 0.012(4) -0.005(4)
C36 0.046(6) 0.051(6) 0.042(6) -0.008(5) 0.026(5) 0.019(4)
C37 0.046(5) 0.045(5) 0.081(8) -0.025(5) 0.047(5) -0.028(4)
C38 0.072(6) 0.055(6) 0.054(6) -0.014(5) 0.029(5) 0.028(5)
C39 0.038(5) 0.068(6) 0.020(5) 0.002(4) -0.004(4) 0.000(4)
C40 0.022(4) 0.051(4) 0.015(3) 0.002(3) 0.007(3) -0.024(3)
C41 0.027(5) 0.027(3) 0.039(5) -0.001(3) 0.002(4) 0.004(3)
C42 0.056(5) 0.037(4) 0.034(5) -0.004(3) 0.009(4) 0.011(4)
C43 0.017(3) 0.062(5) 0.028(5) -0.009(4) 0.014(3) -0.015(3)
C44 0.045(5) 0.053(5) 0.027(5) -0.006(4) 0.012(4) -0.001(4)

loop_
_geom_bond_atom_site_label_1
_geom_bond_atom_site_label_2
_geom_bond_distance
_geom_bond_site_symmetry_2
_geom_bond_publ_flag
Zr1 C20 2.133(10) . ?
Zr1 C19 2.195(9) . ?
Zr1 C10 2.454(9) . ?
Zr1 C3 2.516(9) . ?
Zr1 C9 2.532(9) . ?
Zr1 C2 2.535(8) . ?
Zr1 C5 2.543(8) . ?
Zr1 C4 2.547(8) . ?
Zr1 C7 2.566(9) . ?
Zr1 C8 2.584(8) . ?
Zr1 C6 2.570(10) . ?
Zr1 C1 2.592(9) . ?
Si1 C1 1.847(9) . ?
Si1 C22 1.878(8) . ?
Si1 C21 1.867(6) . ?
Si1 C23 1.946(10) . ?
Si2 C28 1.863(9) . ?
Si2 C27 1.889(7) . ?
Si2 C29 1.903(9) . ?
Si2 C3 1.927(9) . ?
Si3 C34 1.859(10) . ?
Si3 C35 1.864(11) . ?
Si3 C33 1.843(10) . ?
Si3 C9 1.910(9) . ?
Si4 C6 1.815(10) . ?
Si4 C39 1.837(10) . ?
Si4 C40 1.875(6) . ?
Si4 C41 1.905(11) . ?
O1 C19 1.123(10) . ?
O2 C20 1.172(12) . ?
C1 C2 1.462(11) . ?
C1 C5 1.516(10) . ?
C2 C3 1.421(11) . ?
C3 C4 1.396(12) . ?
C4 C5 1.435(12) . ?
C4 C11 1.434(11) . ?
C5 C14 1.374(12) . ?
C6 C10 1.447(12) . ?
C6 C7 1.502(12) . ?
C7 C15 1.432(11) . ?
C7 C8 1.454(12) . ?
C8 C9 1.348(11) . ?
C8 C18 1.483(10) . ?
C9 C10 1.401(13) . ?
C11 C12 1.328(14) . ?
C12 C13 1.305(16) . ?
C13 C14 1.488(13) . ?
C15 C16 1.399(13) . ?
C16 C17 1.483(15) . ?
C17 C18 1.255(13) . ?
C23 C24 1.486(14) . ?
C23 C26 1.550(14) . ?
C23 C25 1.562(13) . ?
C29 C32 1.460(14) . ?
C29 C30 1.522(14) . ?
C29 C31 1.606(13) . ?
C35 C38 1.489(15) . ?
C35 C36 1.515(14) . ?
C35 C37 1.587(12) . ?
C41 C44 1.473(15) . ?
C41 C43 1.532(13) . ?
C41 C42 1.613(13) . ?
